data_2200336
loop_
_publ_author_name
'Parvez, Masood'
'Simion, Dan V.'
'Sorensen, Ted S.'

_publ_section_title <i>exo</i>-(+-)-Tricarbonyl(\h^6^-1-hydroxy-1,2-dihydroacenaphthylene)chromium(0)
_journal_issue 5
_journal_name_full 'Acta Crystallographica Section E'
_journal_page_first m204
_journal_page_last m206
_journal_paper_doi 10.1107/S1600536801006304
_journal_volume 57
_journal_year 2001
_chemical_formula_iupac '[Cr (C12 H10 O) (C O)3]'
_chemical_formula_moiety 'C15 H10 Cr O4'
_chemical_formula_sum 'C15 H10 Cr O4'
_chemical_formula_weight 306.23
_chemical_melting_point 393
_chemical_name_common
;
Tricarbonylchromium dihydroacenaphthylene complex
;
_chemical_name_systematic
;
exo-(+-)-Tricarbonyl(\h^6^-1-hydroxy-1,2-dihydroacenaphthylene)chromium(0)
;
_space_group_IT_number 14
_symmetry_cell_setting monoclinic
_symmetry_space_group_name_Hall '-P 2yab'
_symmetry_space_group_name_H-M 'P 1 21/a 1'
_cell_angle_alpha 90.00
_cell_angle_beta 95.641(14)
_cell_angle_gamma 90.00
_cell_formula_units_Z 8
_cell_length_a 10.0838(16)
_cell_length_b 25.963(4)
_cell_length_c 10.1696(17)
_cell_measurement_reflns_used 25
_cell_measurement_temperature 296(2)
_cell_measurement_theta_max 15.0
_cell_measurement_theta_min 10.0
_cell_volume 2649.6(7)
_computing_cell_refinement 'MSC/AFC Diffractometer Control Software'
_computing_data_collection
;
MSC/AFC Diffractometer Control Software
(Molecular Structure Corporation, 1988)
;
_computing_data_reduction 'TEXSAN (Molecular Structure Corporation, 1994)'
_computing_molecular_graphics TEXSAN
_computing_publication_material 'SHELXL97 (Sheldrick, 1997)'
_computing_structure_refinement 'SHELXL97 (Sheldrick, 1997)'
_computing_structure_solution 'SAPI91 (Fan 1991)'
_diffrn_ambient_temperature 296(2)
_diffrn_measured_fraction_theta_full .997
_diffrn_measured_fraction_theta_max .997
_diffrn_measurement_device_type 'Rigaku AFC-6S'
_diffrn_measurement_method \w/2\q
_diffrn_radiation_monochromator graphite
_diffrn_radiation_source 'fine-focus sealed tube'
_diffrn_radiation_type MoK\a
_diffrn_radiation_wavelength .71069
_diffrn_reflns_av_R_equivalents .087
_diffrn_reflns_av_sigmaI/netI .248
_diffrn_reflns_limit_h_max 12
_diffrn_reflns_limit_h_min 0
_diffrn_reflns_limit_k_max 30
_diffrn_reflns_limit_k_min 0
_diffrn_reflns_limit_l_max 12
_diffrn_reflns_limit_l_min -12
_diffrn_reflns_number 4946
_diffrn_reflns_theta_full 25.0
_diffrn_reflns_theta_max 25.0
_diffrn_reflns_theta_min 2.0
_diffrn_standards_decay_% <0.22
_diffrn_standards_interval_count 200
_diffrn_standards_number 3
_exptl_absorpt_coefficient_mu .87
_exptl_absorpt_correction_T_max .92
_exptl_absorpt_correction_T_min .84
_exptl_absorpt_correction_type empirical
_exptl_absorpt_process_details 'via \y-scan (3 reflections) (North et al., 1968)'
_exptl_crystal_colour 'deep red'
_exptl_crystal_density_diffrn 1.535
_exptl_crystal_density_meas ?
_exptl_crystal_density_method 'not measured'
_exptl_crystal_description prism
_exptl_crystal_F_000 1248
_exptl_crystal_size_max .20
_exptl_crystal_size_mid .20
_exptl_crystal_size_min .10
_refine_diff_density_max .40
_refine_diff_density_min -.37
_refine_ls_extinction_method none
_refine_ls_goodness_of_fit_ref .95
_refine_ls_hydrogen_treatment constr
_refine_ls_matrix_type full
_refine_ls_number_parameters 363
_refine_ls_number_reflns 4668
_refine_ls_number_restraints 0
_refine_ls_restrained_S_all .95
_refine_ls_R_factor_all .253
_refine_ls_R_factor_gt .047
_refine_ls_shift/su_max <0.001
_refine_ls_shift/su_mean .00
_refine_ls_structure_factor_coef Fsqd
_refine_ls_weighting_details 'calc w = 1/[\s^2^(Fo^2^)+(0.049P)^2^] where P = (Fo^2^+2Fc^2^)/3'
_refine_ls_weighting_scheme calc
_refine_ls_wR_factor_ref .161
_reflns_number_gt 1483
_reflns_number_total 4668
_reflns_threshold_expression I>2\s(I)
_cod_data_source_file om6017.cif
_cod_data_source_block I
_cod_depositor_comments
;
The following automatic conversions were performed:

'_exptl_crystal_density_meas' value 'not measured' was changed to '?'
- the value is perceived as not measured.

Automatic conversion script
Id: cif_fix_values 3008 2015-01-20 13:52:24Z robertas 
;
_cod_original_sg_symbol_H-M 'P 21/a'
_cod_database_code 2200336
_cod_database_fobs_code 2200336

loop_
_symmetry_equiv_pos_as_xyz
'x, y, z'
'-x+1/2, y+1/2, -z'
'-x, -y, -z'
'x-1/2, -y-1/2, z'

loop_
_atom_site_label
_atom_site_fract_x
_atom_site_fract_y
_atom_site_fract_z
_atom_site_U_iso_or_equiv
_atom_site_adp_type
_atom_site_calc_flag
_atom_site_refinement_flags
_atom_site_occupancy
_atom_site_disorder_assembly
_atom_site_disorder_group
_atom_site_type_symbol
Cr1A .12684(11) .11740(5) .94167(12) .0390(4) Uani d . 1 . . Cr
O1A .1539(6) .2095(2) 1.1164(6) .076(2) Uani d . 1 . . O
O2A .4141(6) .1277(3) .9023(6) .098(3) Uani d . 1 . . O
O3A .2096(6) .0515(2) 1.1753(6) .076(2) Uani d . 1 . . O
O4A -.0733(5) .2387(3) .6687(6) .0657(17) Uani d . 1 . . O
H4A -.0121 .2381 .6212 .098 Uiso calc R 1 . . H
C1A .1429(8) .1742(4) 1.0492(8) .050(2) Uani d . 1 . . C
C2A .3033(9) .1233(4) .9188(8) .061(3) Uani d . 1 . . C
C3A .1741(8) .0763(3) 1.0851(8) .049(2) Uani d . 1 . . C
C4A -.0891(7) .1396(3) .8773(7) .040(2) Uani d . 1 . . C
C5A -.0009(7) .1628(3) .7972(7) .041(2) Uani d . 1 . . C
C6A .0824(8) .1327(4) .7299(7) .053(2) Uani d . 1 . . C
H6A .1371 .1474 .6717 .064 Uiso calc R 1 . . H
C7A .0824(8) .0782(3) .7519(8) .051(2) Uani d . 1 . . C
H7A .1372 .0571 .7067 .061 Uiso calc R 1 . . H
C8A .0038(8) .0568(3) .8376(8) .050(2) Uani d . 1 . . C
H8A .0117 .0217 .8554 .060 Uiso calc R 1 . . H
C9A -.0900(7) .0858(3) .9010(7) .041(2) Uani d . 1 . . C
C10A -.1861(8) .0680(3) .9859(8) .053(2) Uani d . 1 . . C
H10A -.1899 .0333 1.0078 .063 Uiso calc R 1 . . H
C11A -.2712(8) .1019(4) 1.0338(8) .058(3) Uani d . 1 . . C
H11A -.3360 .0893 1.0843 .070 Uiso calc R 1 . . H
C12A -.2667(8) .1563(4) 1.0110(8) .053(2) Uani d . 1 . . C
H12A -.3259 .1784 1.0472 .064 Uiso calc R 1 . . H
C13A -.1739(8) .1747(3) .9353(8) .046(2) Uani d . 1 . . C
C14A -.1373(8) .2277(3) .8915(9) .060(2) Uani d . 1 . . C
H14A -.1055 .2485 .9673 .072 Uiso calc R 1 . . H
H14B -.2142 .2445 .8455 .072 Uiso calc R 1 . . H
C15A -.0259(8) .2211(3) .7979(8) .050(2) Uani d . 1 . . C
H15A .0549 .2397 .8318 .060 Uiso calc R 1 . . H
Cr1B -.44381(12) .09708(5) .44729(12) .0451(4) Uani d . 1 . . Cr
O1B -.5489(7) .1597(3) .2151(7) .089(2) Uani d . 1 . . O
O2B -.7255(6) .0714(3) .4910(7) .093(2) Uani d . 1 . . O
O3B -.4268(7) .0074(3) .2652(7) .091(2) Uani d . 1 . . O
O4B -.3279(6) .2604(2) .5543(6) .0663(17) Uani d . 1 . . O
H4B -.2733 .2523 .6160 .099 Uiso calc R 1 . . H
C1B -.5062(8) .1350(4) .3036(9) .058(3) Uani d . 1 . . C
C2B -.6170(10) .0811(4) .4735(8) .066(3) Uani d . 1 . . C
C3B -.4363(8) .0410(4) .3367(9) .056(2) Uani d . 1 . . C
C4B -.2441(8) .1370(3) .4815(7) .0366(19) Uani d . 1 . . C
C5B -.3450(7) .1679(3) .5285(7) .039(2) Uani d . 1 . . C
C6B -.4188(8) .1475(3) .6264(8) .051(2) Uani d . 1 . . C
H6B -.4806 .1677 .6649 .061 Uiso calc R 1 . . H
C7B -.3974(8) .0967(4) .6643(8) .050(2) Uani d . 1 . . C
H7B -.4464 .0834 .7292 .060 Uiso calc R 1 . . H
C8B -.3049(8) .0641(3) .6095(8) .054(2) Uani d . 1 . . C
H8B -.2993 .0295 .6331 .064 Uiso calc R 1 . . H
C9B -.2206(8) .0845(3) .5183(8) .046(2) Uani d . 1 . . C
C10B -.1167(9) .0594(4) .4567(9) .067(3) Uani d . 1 . . C
H10B -.0973 .0249 .4745 .080 Uiso calc R 1 . . H
C11B -.0462(9) .0863(6) .3715(10) .085(4) Uani d . 1 . . C
H11B .0229 .0695 .3348 .102 Uiso calc R 1 . . H
C12B -.0719(9) .1376(5) .3366(10) .077(3) Uani d . 1 . . C
H12B -.0214 .1544 .2779 .092 Uiso calc R 1 . . H
C13B -.1720(8) .1625(4) .3898(8) .050(2) Uani d . 1 . . C
C14B -.2295(9) .2157(4) .3699(8) .068(3) Uani d . 1 . . C
H14C -.2646 .2208 .2785 .081 Uiso calc R 1 . . H
H14D -.1620 .2416 .3932 .081 Uiso calc R 1 . . H
C15B -.3429(8) .2192(3) .4625(8) .052(2) Uani d . 1 . . C
H15B -.4276 .2238 .4076 .062 Uiso calc R 1 . . H

loop_
_atom_site_aniso_label
_atom_site_aniso_U_11
_atom_site_aniso_U_22
_atom_site_aniso_U_33
_atom_site_aniso_U_12
_atom_site_aniso_U_13
_atom_site_aniso_U_23
Cr1A .0314(7) .0461(8) .0396(7) .0008(7) .0029(6) -.0046(7)
O1A .083(5) .064(5) .078(5) -.017(4) -.003(4) -.025(4)
O2A .040(4) .172(8) .084(5) .000(5) .019(4) -.013(5)
O3A .092(5) .079(5) .056(4) -.003(4) -.001(4) .020(4)
O4A .054(4) .073(4) .071(4) .001(4) .006(3) .020(4)
C1A .046(6) .057(7) .046(6) -.010(5) -.003(4) -.004(5)
C2A .039(5) .096(8) .048(5) -.001(6) .004(4) -.009(5)
C3A .055(6) .056(6) .037(5) -.015(5) .011(5) -.007(5)
C4A .036(5) .041(5) .040(5) -.001(4) -.005(4) -.007(4)
C5A .033(5) .050(6) .039(5) -.004(4) .005(4) -.003(4)
C6A .043(5) .082(8) .037(5) -.008(5) .013(4) .010(5)
C7A .054(6) .058(7) .041(5) .001(5) .009(4) -.019(5)
C8A .056(6) .047(6) .045(5) -.006(5) -.006(5) -.005(5)
C9A .032(5) .051(7) .040(5) -.005(4) .005(4) -.008(4)
C10A .044(6) .057(6) .054(6) -.002(5) -.005(5) .004(5)
C11A .038(5) .079(8) .059(6) -.012(5) .011(4) .009(5)
C12A .029(5) .076(7) .054(6) -.002(5) .004(4) -.011(5)
C13A .040(5) .043(6) .053(6) .012(4) -.002(4) .001(4)
C14A .048(5) .055(6) .079(7) .015(5) .014(5) .009(5)
C15A .040(5) .053(6) .053(6) -.006(4) -.013(4) .009(5)
Cr1B .0365(8) .0571(9) .0419(8) -.0011(7) .0040(6) -.0039(7)
O1B .084(5) .115(6) .061(4) .012(4) -.023(4) .006(4)
O2B .041(4) .153(7) .085(5) -.017(4) .018(4) .007(5)
O3B .128(6) .070(5) .076(5) -.017(5) .020(4) -.030(4)
O4B .070(5) .052(4) .076(5) .004(3) .004(3) -.006(4)
C1B .042(6) .083(8) .047(6) .004(5) -.008(5) .003(5)
C2B .054(7) .097(8) .047(6) -.014(6) .005(5) -.011(5)
C3B .053(6) .058(7) .057(6) -.009(5) .007(5) -.003(5)
C4B .035(5) .043(5) .031(5) -.006(4) -.001(4) -.005(4)
C5B .033(5) .041(5) .043(5) .003(4) .005(4) .008(4)
C6B .048(6) .044(6) .062(6) .006(5) .011(5) .001(5)
C7B .050(6) .064(7) .039(5) -.010(5) .013(4) -.010(5)
C8B .060(6) .052(6) .046(6) -.002(5) -.010(5) .011(5)
C9B .040(5) .048(7) .048(5) .008(4) -.008(4) -.006(5)
C10B .048(6) .082(8) .069(7) .022(6) .002(5) -.023(6)
C11B .023(5) .166(13) .066(7) .037(7) .002(5) -.032(8)
C12B .042(6) .123(10) .068(7) .003(7) .011(5) .005(7)
C13B .038(5) .064(7) .045(5) .008(5) -.005(4) -.001(5)
C14B .069(7) .093(8) .043(5) -.022(6) .015(5) .007(5)
C15B .053(6) .047(6) .054(6) .001(4) -.006(5) -.008(5)

loop_
_atom_type_symbol
_atom_type_description
_atom_type_scat_dispersion_real
_atom_type_scat_dispersion_imag
_atom_type_scat_source
C C .0033 .0016 'International Tables Vol C Tables 4.2.6.8 and 6.1.1.4'
H H .0000 .0000 'International Tables Vol C Tables 4.2.6.8 and 6.1.1.4'
O O .0106 .0060 'International Tables Vol C Tables 4.2.6.8 and 6.1.1.4'
Cr Cr .3209 .6236 'International Tables Vol C Tables 4.2.6.8 and 6.1.1.4'

loop_
_geom_angle_atom_site_label_1
_geom_angle_atom_site_label_2
_geom_angle_atom_site_label_3
_geom_angle
_geom_angle_publ_flag
C2A Cr1A C3A 88.2(4) y
C2A Cr1A C1A 88.8(4) y
C3A Cr1A C1A 89.6(4) y
C2A Cr1A C7A 92.6(4) n
C3A Cr1A C7A 116.4(3) n
C1A Cr1A C7A 154.0(4) n
C2A Cr1A C6A 88.2(3) n
C3A Cr1A C6A 154.1(4) n
C1A Cr1A C6A 116.0(4) n
C7A Cr1A C6A 38.2(3) n
C2A Cr1A C5A 112.7(4) n
C3A Cr1A C5A 159.0(3) n
C1A Cr1A C5A 88.8(3) n
C7A Cr1A C5A 66.7(3) n
C6A Cr1A C5A 36.5(3) n
C2A Cr1A C8A 120.5(4) n
C3A Cr1A C8A 93.2(3) n
C1A Cr1A C8A 150.6(3) n
C7A Cr1A C8A 35.8(3) n
C6A Cr1A C8A 66.9(3) n
C5A Cr1A C8A 78.3(3) n
C2A Cr1A C4A 149.0(4) n
C3A Cr1A C4A 122.8(3) n
C1A Cr1A C4A 89.7(3) n
C7A Cr1A C4A 76.0(3) n
C6A Cr1A C4A 64.9(3) n
C5A Cr1A C4A 36.3(3) n
C8A Cr1A C4A 64.4(3) n
C2A Cr1A C9A 156.3(3) n
C3A Cr1A C9A 95.9(3) n
C1A Cr1A C9A 114.5(3) n
C7A Cr1A C9A 64.7(3) n
C6A Cr1A C9A 78.0(3) n
C5A Cr1A C9A 66.0(3) n
C8A Cr1A C9A 36.1(3) n
C4A Cr1A C9A 35.7(3) n
C15A O4A H4A 109.5 n
O1A C1A Cr1A 179.5(8) n
O2A C2A Cr1A 178.5(9) n
O3A C3A Cr1A 176.8(8) n
C5A C4A C9A 122.5(8) n
C5A C4A C13A 114.2(8) n
C9A C4A C13A 123.3(8) n
C5A C4A Cr1A 68.5(4) n
C9A C4A Cr1A 74.0(5) n
C13A C4A Cr1A 129.8(5) n
C6A C5A C4A 119.9(8) n
C6A C5A C15A 132.1(7) n
C4A C5A C15A 107.9(7) n
C6A C5A Cr1A 71.5(5) n
C4A C5A Cr1A 75.2(5) n
C15A C5A Cr1A 127.7(5) n
C5A C6A C7A 118.2(7) n
C5A C6A Cr1A 72.0(5) n
C7A C6A Cr1A 70.8(4) n
C5A C6A H6A 120.9 n
C7A C6A H6A 120.9 n
Cr1A C6A H6A 128.5 n
C8A C7A C6A 121.0(8) n
C8A C7A Cr1A 72.9(5) n
C6A C7A Cr1A 71.0(4) n
C8A C7A H7A 119.5 n
C6A C7A H7A 119.5 n
Cr1A C7A H7A 129.0 n
C7A C8A C9A 122.4(8) n
C7A C8A Cr1A 71.3(5) n
C9A C8A Cr1A 76.8(5) n
C7A C8A H8A 118.8 n
C9A C8A H8A 118.8 n
Cr1A C8A H8A 124.8 n
C4A C9A C8A 115.6(7) n
C4A C9A C10A 115.8(8) n
C8A C9A C10A 128.6(8) n
C4A C9A Cr1A 70.2(4) n
C8A C9A Cr1A 67.1(4) n
C10A C9A Cr1A 133.0(5) n
C11A C10A C9A 119.7(8) n
C11A C10A H10A 120.1 n
C9A C10A H10A 120.1 n
C10A C11A C12A 123.5(8) n
C10A C11A H11A 118.3 n
C12A C11A H11A 118.3 n
C13A C12A C11A 118.3(8) n
C13A C12A H12A 120.8 n
C11A C12A H12A 120.8 n
C12A C13A C4A 119.2(8) n
C12A C13A C14A 134.0(8) n
C4A C13A C14A 106.8(7) n
C13A C14A C15A 107.2(7) n
C13A C14A H14A 110.3 n
C15A C14A H14A 110.3 n
C13A C14A H14B 110.3 n
C15A C14A H14B 110.3 n
H14A C14A H14B 108.5 n
O4A C15A C5A 110.6(7) n
O4A C15A C14A 109.4(6) n
C5A C15A C14A 103.9(6) n
O4A C15A H15A 110.9 n
C5A C15A H15A 110.9 n
C14A C15A H15A 110.9 n
C1B Cr1B C2B 88.9(4) n
C1B Cr1B C3B 88.3(4) n
C2B Cr1B C3B 90.3(4) n
C1B Cr1B C7B 145.6(4) n
C2B Cr1B C7B 88.0(3) n
C3B Cr1B C7B 126.0(4) n
C1B Cr1B C5B 87.5(3) n
C2B Cr1B C5B 122.2(3) n
C3B Cr1B C5B 147.1(3) n
C7B Cr1B C5B 65.6(3) n
C1B Cr1B C8B 160.7(4) n
C2B Cr1B C8B 110.0(4) n
C3B Cr1B C8B 95.0(4) n
C7B Cr1B C8B 37.1(3) n
C5B Cr1B C8B 79.4(3) n
C1B Cr1B C6B 109.8(4) n
C2B Cr1B C6B 92.7(3) n
C3B Cr1B C6B 161.7(4) n
C7B Cr1B C6B 36.3(3) n
C5B Cr1B C6B 36.8(3) n
C8B Cr1B C6B 67.0(3) n
C1B Cr1B C4B 96.2(3) n
C2B Cr1B C4B 157.7(3) n
C3B Cr1B C4B 111.5(3) n
C7B Cr1B C4B 75.5(3) n
C5B Cr1B C4B 36.9(3) n
C8B Cr1B C4B 64.9(3) n
C6B Cr1B C4B 65.1(3) n
C1B Cr1B C9B 125.0(3) n
C2B Cr1B C9B 146.0(4) n
C3B Cr1B C9B 89.0(3) n
C7B Cr1B C9B 65.4(3) n
C5B Cr1B C9B 67.2(3) n
C8B Cr1B C9B 36.3(3) n
C6B Cr1B C9B 78.5(3) n
C4B Cr1B C9B 36.3(3) n
C15B O4B H4B 109.5 n
O1B C1B Cr1B 177.8(8) n
O2B C2B Cr1B 179.2(9) n
O3B C3B Cr1B 176.6(8) n
C13B C4B C5B 113.2(7) n
C13B C4B C9B 122.7(8) n
C5B C4B C9B 124.0(7) n
C13B C4B Cr1B 128.7(5) n
C5B C4B Cr1B 69.7(4) n
C9B C4B Cr1B 74.0(4) n
C6B C5B C4B 118.4(7) n
C6B C5B C15B 133.4(8) n
C4B C5B C15B 108.2(7) n
C6B C5B Cr1B 72.6(5) n
C4B C5B Cr1B 73.5(5) n
C15B C5B Cr1B 126.9(5) n
C7B C6B C5B 118.5(8) n
C7B C6B Cr1B 70.8(5) n
C5B C6B Cr1B 70.6(5) n
C7B C6B H6B 120.7 n
C5B C6B H6B 120.7 n
Cr1B C6B H6B 130.2 n
C6B C7B C8B 123.5(8) n
C6B C7B Cr1B 72.9(5) n
C8B C7B Cr1B 72.1(4) n
C6B C7B H7B 118.3 n
C8B C7B H7B 118.3 n
Cr1B C7B H7B 129.4 n
C7B C8B C9B 119.6(8) n
C7B C8B Cr1B 70.8(5) n
C9B C8B Cr1B 75.3(5) n
C7B C8B H8B 120.2 n
C9B C8B H8B 120.2 n
Cr1B C8B H8B 125.4 n
C8B C9B C10B 128.9(9) n
C8B C9B C4B 115.6(8) n
C10B C9B C4B 115.5(8) n
C8B C9B Cr1B 68.3(4) n
C10B C9B Cr1B 131.2(6) n
C4B C9B Cr1B 69.7(4) n
C11B C10B C9B 119.7(9) n
C11B C10B H10B 120.2 n
C9B C10B H10B 120.2 n
C10B C11B C12B 123.6(9) n
C10B C11B H11B 118.2 n
C12B C11B H11B 118.2 n
C13B C12B C11B 118.7(10) n
C13B C12B H12B 120.6 n
C11B C12B H12B 120.6 n
C12B C13B C4B 119.7(9) n
C12B C13B C14B 132.6(9) n
C4B C13B C14B 107.7(7) n
C13B C14B C15B 105.6(7) n
C13B C14B H14C 110.6 n
C15B C14B H14C 110.6 n
C13B C14B H14D 110.6 n
C15B C14B H14D 110.6 n
H14C C14B H14D 108.7 n
O4B C15B C5B 112.4(7) n
O4B C15B C14B 114.0(7) n
C5B C15B C14B 105.3(7) n
O4B C15B H15B 108.3 n
C5B C15B H15B 108.3 n
C14B C15B H15B 108.3 n

loop_
_geom_bond_atom_site_label_1
_geom_bond_atom_site_label_2
_geom_bond_site_symmetry_2
_geom_bond_distance
_geom_bond_publ_flag
Cr1A C2A . 1.824(9) y
Cr1A C3A . 1.833(9) y
Cr1A C1A . 1.834(10) y
Cr1A C7A . 2.189(7) y
Cr1A C6A . 2.192(8) y
Cr1A C5A . 2.198(8) y
Cr1A C8A . 2.209(8) y
Cr1A C4A . 2.285(8) y
Cr1A C9A . 2.334(8) y
O1A C1A . 1.141(9) y
O2A C2A . 1.152(9) y
O3A C3A . 1.149(9) y
O4A C15A . 1.429(8) y
O4A H4A . .8200 n
C4A C5A . 1.399(10) n
C4A C9A . 1.418(10) n
C4A C13A . 1.419(10) n
C5A C6A . 1.377(10) n
C5A C15A . 1.536(11) n
C6A C7A . 1.434(11) n
C6A H6A . .9300 n
C7A C8A . 1.353(10) n
C7A H7A . .9300 n
C8A C9A . 1.413(10) n
C8A H8A . .9300 n
C9A C10A . 1.436(10) n
C10A C11A . 1.354(11) n
C10A H10A . .9300 n
C11A C12A . 1.433(11) n
C11A H11A . .9300 n
C12A C13A . 1.355(11) n
C12A H12A . .9300 n
C13A C14A . 1.502(10) n
C14A C15A . 1.552(10) n
C14A H14A . .9700 n
C14A H14B . .9700 n
C15A H15A . .9800 n
Cr1B C1B . 1.822(9) n
Cr1B C2B . 1.840(10) n
Cr1B C3B . 1.847(10) n
Cr1B C7B . 2.210(8) n
Cr1B C5B . 2.211(8) n
Cr1B C8B . 2.227(8) n
Cr1B C6B . 2.237(8) n
Cr1B C4B . 2.261(7) n
Cr1B C9B . 2.318(8) n
O1B C1B . 1.152(9) n
O2B C2B . 1.153(9) n
O3B C3B . 1.145(9) n
O4B C15B . 1.417(8) n
O4B H4B . .8200 n
C4B C13B . 1.403(11) n
C4B C5B . 1.415(10) n
C4B C9B . 1.427(10) n
C5B C6B . 1.403(10) n
C5B C15B . 1.494(10) n
C6B C7B . 1.385(10) n
C6B H6B . .9300 n
C7B C8B . 1.414(11) n
C7B H7B . .9300 n
C8B C9B . 1.420(11) n
C8B H8B . .9300 n
C9B C10B . 1.429(11) n
C10B C11B . 1.366(13) n
C10B H10B . .9300 n
C11B C12B . 1.396(14) n
C11B H11B . .9300 n
C12B C13B . 1.355(12) n
C12B H12B . .9300 n
C13B C14B . 1.506(11) n
C14B C15B . 1.554(10) n
C14B H14C . .9700 n
C14B H14D . .9700 n
C15B H15B . .9800 n

loop_
_geom_hbond_atom_site_label_D
_geom_hbond_atom_site_label_H
_geom_hbond_atom_site_label_A
_geom_hbond_site_symmetry_A
_geom_hbond_distance_DH
_geom_hbond_distance_HA
_geom_hbond_distance_DA
_geom_hbond_angle_DHA
O4A H4A O4B 4_665 .82 2.04 2.835(8) 163
O4B H4B O4A . .82 2.07 2.771(8) 144

loop_
_geom_torsion_atom_site_label_1
_geom_torsion_atom_site_label_2
_geom_torsion_atom_site_label_3
_geom_torsion_atom_site_label_4
_geom_torsion
_geom_torsion_publ_flag
C2A Cr1A C4A C5A 1.4(9) n
C3A Cr1A C4A C5A 177.8(5) n
C1A Cr1A C4A C5A 88.5(5) n
C7A Cr1A C4A C5A -69.6(5) n
C6A Cr1A C4A C5A -30.6(5) n
C8A Cr1A C4A C5A -105.8(5) n
C9A Cr1A C4A C5A -135.6(7) n
C2A Cr1A C4A C9A 137.0(7) n
C3A Cr1A C4A C9A -46.7(6) n
C1A Cr1A C4A C9A -136.0(5) n
C7A Cr1A C4A C9A 66.0(5) n
C6A Cr1A C4A C9A 105.0(5) n
C5A Cr1A C4A C9A 135.6(7) n
C8A Cr1A C4A C9A 29.8(4) n
C2A Cr1A C4A C13A -102.7(10) n
C3A Cr1A C4A C13A 73.6(9) n
C1A Cr1A C4A C13A -15.7(8) n
C7A Cr1A C4A C13A -173.7(9) n
C6A Cr1A C4A C13A -134.8(9) n
C5A Cr1A C4A C13A -104.1(10) n
C8A Cr1A C4A C13A 150.1(9) n
C9A Cr1A C4A C13A 120.3(10) n
C9A C4A C5A C6A 5.0(12) n
C13A C4A C5A C6A -176.8(7) n
Cr1A C4A C5A C6A 58.0(7) n
C9A C4A C5A C15A -178.3(7) n
C13A C4A C5A C15A -.2(9) n
Cr1A C4A C5A C15A -125.4(6) n
C9A C4A C5A Cr1A -52.9(7) n
C13A C4A C5A Cr1A 125.2(6) n
C2A Cr1A C5A C6A 51.6(6) n
C3A Cr1A C5A C6A -134.5(9) n
C1A Cr1A C5A C6A 139.7(5) n
C7A Cr1A C5A C6A -31.1(5) n
C8A Cr1A C5A C6A -66.8(5) n
C4A Cr1A C5A C6A -129.2(7) n
C9A Cr1A C5A C6A -102.7(5) n
C2A Cr1A C5A C4A -179.2(5) n
C3A Cr1A C5A C4A -5.3(11) n
C1A Cr1A C5A C4A -91.0(5) n
C7A Cr1A C5A C4A 98.1(5) n
C6A Cr1A C5A C4A 129.2(7) n
C8A Cr1A C5A C4A 62.4(5) n
C9A Cr1A C5A C4A 26.6(4) n
C2A Cr1A C5A C15A -77.8(7) n
C3A Cr1A C5A C15A 96.1(11) n
C1A Cr1A C5A C15A 10.4(7) n
C7A Cr1A C5A C15A -160.5(8) n
C6A Cr1A C5A C15A -129.3(9) n
C8A Cr1A C5A C15A 163.8(7) n
C4A Cr1A C5A C15A 101.4(8) n
C9A Cr1A C5A C15A 128.0(7) n
C4A C5A C6A C7A -4.4(11) n
C15A C5A C6A C7A 179.8(8) n
Cr1A C5A C6A C7A 55.4(7) n
C4A C5A C6A Cr1A -59.8(7) n
C15A C5A C6A Cr1A 124.5(9) n
C2A Cr1A C6A C5A -133.7(6) n
C3A Cr1A C6A C5A 144.2(8) n
C1A Cr1A C6A C5A -45.9(6) n
C7A Cr1A C6A C5A 129.8(7) n
C8A Cr1A C6A C5A 101.8(5) n
C4A Cr1A C6A C5A 30.4(4) n
C9A Cr1A C6A C5A 65.7(5) n
C2A Cr1A C6A C7A 96.5(6) n
C3A Cr1A C6A C7A 14.4(10) n
C1A Cr1A C6A C7A -175.8(5) n
C5A Cr1A C6A C7A -129.8(7) n
C8A Cr1A C6A C7A -28.0(5) n
C4A Cr1A C6A C7A -99.4(5) n
C9A Cr1A C6A C7A -64.2(5) n
C5A C6A C7A C8A -.7(12) n
Cr1A C6A C7A C8A 55.3(7) n
C5A C6A C7A Cr1A -56.0(7) n
C2A Cr1A C7A C8A 143.8(6) n
C3A Cr1A C7A C8A 54.5(6) n
C1A Cr1A C7A C8A -123.8(8) n
C6A Cr1A C7A C8A -132.5(8) n
C5A Cr1A C7A C8A -102.6(6) n
C4A Cr1A C7A C8A -65.4(5) n
C9A Cr1A C7A C8A -29.3(5) n
C2A Cr1A C7A C6A -83.8(5) n
C3A Cr1A C7A C6A -173.0(5) n
C1A Cr1A C7A C6A 8.7(10) n
C5A Cr1A C7A C6A 29.9(4) n
C8A Cr1A C7A C6A 132.5(8) n
C4A Cr1A C7A C6A 67.0(5) n
C9A Cr1A C7A C6A 103.2(5) n
C6A C7A C8A C9A 5.5(12) n
Cr1A C7A C8A C9A 59.9(7) n
C6A C7A C8A Cr1A -54.4(7) n
C2A Cr1A C8A C7A -43.3(7) n
C3A Cr1A C8A C7A -133.1(6) n
C1A Cr1A C8A C7A 132.0(7) n
C6A Cr1A C8A C7A 29.7(5) n
C5A Cr1A C8A C7A 66.3(5) n
C4A Cr1A C8A C7A 101.9(6) n
C9A Cr1A C8A C7A 131.4(8) n
C2A Cr1A C8A C9A -174.6(5) n
C3A Cr1A C8A C9A 95.5(5) n
C1A Cr1A C8A C9A .6(9) n
C7A Cr1A C8A C9A -131.4(8) n
C6A Cr1A C8A C9A -101.6(5) n
C5A Cr1A C8A C9A -65.1(5) n
C4A Cr1A C8A C9A -29.5(4) n
C5A C4A C9A C8A -.4(11) n
C13A C4A C9A C8A -178.4(7) n
Cr1A C4A C9A C8A -50.9(6) n
C5A C4A C9A C10A 179.7(7) n
C13A C4A C9A C10A 1.8(11) n
Cr1A C4A C9A C10A 129.2(6) n
C5A C4A C9A Cr1A 50.5(7) n
C13A C4A C9A Cr1A -127.4(7) n
C7A C8A C9A C4A -4.9(11) n
Cr1A C8A C9A C4A 52.5(6) n
C7A C8A C9A C10A 175.0(8) n
Cr1A C8A C9A C10A -127.6(8) n
C7A C8A C9A Cr1A -57.4(7) n
C2A Cr1A C9A C4A -118.9(9) n
C3A Cr1A C9A C4A 142.1(5) n
C1A Cr1A C9A C4A 49.8(5) n
C7A Cr1A C9A C4A -101.4(5) n
C6A Cr1A C9A C4A -63.4(5) n
C5A Cr1A C9A C4A -27.0(4) n
C8A Cr1A C9A C4A -130.5(7) n
C2A Cr1A C9A C8A 11.6(11) n
C3A Cr1A C9A C8A -87.5(5) n
C1A Cr1A C9A C8A -179.7(5) n
C7A Cr1A C9A C8A 29.1(5) n
C6A Cr1A C9A C8A 67.1(5) n
C5A Cr1A C9A C8A 103.5(5) n
C4A Cr1A C9A C8A 130.5(7) n
C2A Cr1A C9A C10A 133.8(10) n
C3A Cr1A C9A C10A 34.7(9) n
C1A Cr1A C9A C10A -57.5(9) n
C7A Cr1A C9A C10A 151.2(10) n
C6A Cr1A C9A C10A -170.8(9) n
C5A Cr1A C9A C10A -134.3(9) n
C8A Cr1A C9A C10A 122.2(11) n
C4A Cr1A C9A C10A -107.3(10) n
C4A C9A C10A C11A 2.1(11) n
C8A C9A C10A C11A -177.7(8) n
Cr1A C9A C10A C11A 88.6(10) n
C9A C10A C11A C12A -3.7(13) n
C10A C11A C12A C13A 1.3(13) n
C11A C12A C13A C4A 2.6(12) n
C11A C12A C13A C14A -179.0(8) n
C5A C4A C13A C12A 177.7(7) n
C9A C4A C13A C12A -4.2(12) n
Cr1A C4A C13A C12A -101.0(9) n
C5A C4A C13A C14A -1.1(9) n
C9A C4A C13A C14A 177.0(7) n
Cr1A C4A C13A C14A 80.3(9) n
C12A C13A C14A C15A -176.6(9) n
C4A C13A C14A C15A 1.9(9) n
C6A C5A C15A O4A 60.1(11) n
C4A C5A C15A O4A -116.0(7) n
Cr1A C5A C15A O4A 159.1(5) n
C6A C5A C15A C14A 177.4(8) n
C4A C5A C15A C14A 1.3(8) n
Cr1A C5A C15A C14A -83.6(7) n
C13A C14A C15A O4A 116.2(7) n
C13A C14A C15A C5A -1.9(8) n
C1B Cr1B C4B C13B -26.5(8) n
C2B Cr1B C4B C13B -128.7(10) n
C3B Cr1B C4B C13B 64.1(9) n
C7B Cr1B C4B C13B -172.5(9) n
C5B Cr1B C4B C13B -104.0(9) n
C8B Cr1B C4B C13B 149.5(9) n
C6B Cr1B C4B C13B -135.4(9) n
C9B Cr1B C4B C13B 119.5(10) n
C1B Cr1B C4B C5B 77.5(5) n
C2B Cr1B C4B C5B -24.7(12) n
C3B Cr1B C4B C5B 168.1(5) n
C7B Cr1B C4B C5B -68.5(5) n
C8B Cr1B C4B C5B -106.5(5) n
C6B Cr1B C4B C5B -31.5(4) n
C9B Cr1B C4B C5B -136.6(7) n
C1B Cr1B C4B C9B -145.9(5) n
C2B Cr1B C4B C9B 111.8(10) n
C3B Cr1B C4B C9B -55.4(6) n
C7B Cr1B C4B C9B 68.0(5) n
C5B Cr1B C4B C9B 136.6(7) n
C8B Cr1B C4B C9B 30.1(5) n
C6B Cr1B C4B C9B 105.1(5) n
C13B C4B C5B C6B -176.4(7) n
C9B C4B C5B C6B 6.1(11) n
Cr1B C4B C5B C6B 59.0(6) n
C13B C4B C5B C15B .4(9) n
C9B C4B C5B C15B -177.0(7) n
Cr1B C4B C5B C15B -124.1(6) n
C13B C4B C5B Cr1B 124.6(6) n
C9B C4B C5B Cr1B -52.9(7) n
C1B Cr1B C5B C6B 128.6(5) n
C2B Cr1B C5B C6B 41.4(6) n
C3B Cr1B C5B C6B -148.4(6) n
C7B Cr1B C5B C6B -29.3(5) n
C8B Cr1B C5B C6B -65.6(5) n
C4B Cr1B C5B C6B -127.8(7) n
C9B Cr1B C5B C6B -101.6(5) n
C1B Cr1B C5B C4B -103.7(5) n
C2B Cr1B C5B C4B 169.2(5) n
C3B Cr1B C5B C4B -20.7(8) n
C7B Cr1B C5B C4B 98.5(5) n
C8B Cr1B C5B C4B 62.1(5) n
C6B Cr1B C5B C4B 127.8(7) n
C9B Cr1B C5B C4B 26.2(4) n
C1B Cr1B C5B C15B -3.1(7) n
C2B Cr1B C5B C15B -90.2(8) n
C3B Cr1B C5B C15B 79.9(9) n
C7B Cr1B C5B C15B -160.9(8) n
C8B Cr1B C5B C15B 162.7(7) n
C6B Cr1B C5B C15B -131.6(9) n
C4B Cr1B C5B C15B 100.6(8) n
C9B Cr1B C5B C15B 126.8(7) n
C4B C5B C6B C7B -5.4(11) n
C15B C5B C6B C7B 178.7(8) n
Cr1B C5B C6B C7B 54.0(7) n
C4B C5B C6B Cr1B -59.5(6) n
C15B C5B C6B Cr1B 124.7(9) n
C1B Cr1B C6B C7B 172.7(5) n
C2B Cr1B C6B C7B 82.9(6) n
C3B Cr1B C6B C7B -16.4(13) n
C5B Cr1B C6B C7B -131.1(7) n
C8B Cr1B C6B C7B -27.7(5) n
C4B Cr1B C6B C7B -99.6(5) n
C9B Cr1B C6B C7B -63.9(5) n
C1B Cr1B C6B C5B -56.1(6) n
C2B Cr1B C6B C5B -145.9(5) n
C3B Cr1B C6B C5B 114.7(11) n
C7B Cr1B C6B C5B 131.1(7) n
C8B Cr1B C6B C5B 103.4(5) n
C4B Cr1B C6B C5B 31.5(4) n
C9B Cr1B C6B C5B 67.2(5) n
C5B C6B C7B C8B .0(12) n
Cr1B C6B C7B C8B 53.9(7) n
C5B C6B C7B Cr1B -53.9(7) n
C1B Cr1B C7B C6B -12.2(9) n
C2B Cr1B C7B C6B -97.3(6) n
C3B Cr1B C7B C6B 173.7(5) n
C5B Cr1B C7B C6B 29.7(5) n
C8B Cr1B C7B C6B 134.9(8) n
C4B Cr1B C7B C6B 67.5(5) n
C9B Cr1B C7B C6B 104.6(5) n
C1B Cr1B C7B C8B -147.0(6) n
C2B Cr1B C7B C8B 127.8(6) n
C3B Cr1B C7B C8B 38.8(7) n
C5B Cr1B C7B C8B -105.2(5) n
C6B Cr1B C7B C8B -134.9(8) n
C4B Cr1B C7B C8B -67.4(5) n
C9B Cr1B C7B C8B -30.3(5) n
C6B C7B C8B C9B 5.2(12) n
Cr1B C7B C8B C9B 59.5(7) n
C6B C7B C8B Cr1B -54.3(7) n
C1B Cr1B C8B C7B 111.4(11) n
C2B Cr1B C8B C7B -57.2(6) n
C3B Cr1B C8B C7B -149.4(5) n
C5B Cr1B C8B C7B 63.4(5) n
C6B Cr1B C8B C7B 27.1(5) n
C4B Cr1B C8B C7B 99.2(5) n
C9B Cr1B C8B C7B 129.3(7) n
C1B Cr1B C8B C9B -17.8(13) n
C2B Cr1B C8B C9B 173.6(5) n
C3B Cr1B C8B C9B 81.4(5) n
C7B Cr1B C8B C9B -129.3(7) n
C5B Cr1B C8B C9B -65.8(5) n
C6B Cr1B C8B C9B -102.2(5) n
C4B Cr1B C8B C9B -30.0(4) n
C7B C8B C9B C10B 176.6(8) n
Cr1B C8B C9B C10B -126.2(8) n
C7B C8B C9B C4B -4.5(11) n
Cr1B C8B C9B C4B 52.8(6) n
C7B C8B C9B Cr1B -57.2(6) n
C13B C4B C9B C8B -178.3(7) n
C5B C4B C9B C8B -1.1(11) n
Cr1B C4B C9B C8B -52.1(6) n
C13B C4B C9B C10B .8(11) n
C5B C4B C9B C10B 178.0(7) n
Cr1B C4B C9B C10B 127.0(7) n
C13B C4B C9B Cr1B -126.2(7) n
C5B C4B C9B Cr1B 51.0(6) n
C1B Cr1B C9B C8B 172.9(5) n
C2B Cr1B C9B C8B -10.9(8) n
C3B Cr1B C9B C8B -99.9(5) n
C7B Cr1B C9B C8B 30.9(5) n
C5B Cr1B C9B C8B 103.5(5) n
C6B Cr1B C9B C8B 66.7(5) n
C4B Cr1B C9B C8B 130.0(7) n
C1B Cr1B C9B C10B -63.7(10) n
C2B Cr1B C9B C10B 112.5(10) n
C3B Cr1B C9B C10B 23.5(9) n
C7B Cr1B C9B C10B 154.3(10) n
C5B Cr1B C9B C10B -133.1(10) n
C8B Cr1B C9B C10B 123.4(11) n
C6B Cr1B C9B C10B -169.9(10) n
C4B Cr1B C9B C10B -106.6(11) n
C1B Cr1B C9B C4B 42.9(6) n
C2B Cr1B C9B C4B -140.9(6) n
C3B Cr1B C9B C4B 130.0(5) n
C7B Cr1B C9B C4B -99.1(5) n
C5B Cr1B C9B C4B -26.6(4) n
C8B Cr1B C9B C4B -130.0(7) n
C6B Cr1B C9B C4B -63.3(5) n
C8B C9B C10B C11B -179.6(8) n
C4B C9B C10B C11B 1.5(12) n
Cr1B C9B C10B C11B 86.0(11) n
C9B C10B C11B C12B -2.0(15) n
C10B C11B C12B C13B .2(15) n
C11B C12B C13B C4B 2.1(13) n
C11B C12B C13B C14B -176.9(9) n
C5B C4B C13B C12B 179.9(8) n
C9B C4B C13B C12B -2.7(12) n
Cr1B C4B C13B C12B -98.2(9) n
C5B C4B C13B C14B -.9(9) n
C9B C4B C13B C14B 176.6(7) n
Cr1B C4B C13B C14B 81.0(9) n
C12B C13B C14B C15B -179.9(9) n
C4B C13B C14B C15B 1.0(8) n
C6B C5B C15B O4B 51.7(12) n
C4B C5B C15B O4B -124.5(7) n
Cr1B C5B C15B O4B 152.9(5) n
C6B C5B C15B C14B 176.4(8) n
C4B C5B C15B C14B .2(8) n
Cr1B C5B C15B C14B -82.4(7) n
C13B C14B C15B O4B 123.0(7) n
C13B C14B C15B C5B -.7(8) n
